data_7151362
loop_
_publ_author_name
'Baldridge, Kim K.'
'Donovan-Merkert, Bernadette T.'
'O'Connor, Joseph M.'
'Lee, Linda I.'
'Closson, Adam'
'Fandrick, Daniel'
'Tran, Tuan'
'Bunker, Kevin D.'
'Fouzi, Mouffouk'
'Gantzel, Peter'

_publ_section_title
;
 Ring-strain effects on the oxidation potential of enediynes and
 enediyne complexes
;
_journal_issue 5
_journal_name_full 'Organic &amp;  Biomolecular Chemistry'
_journal_page_first 763
_journal_paper_doi 10.1039/b209285a
_journal_volume 1
_journal_year 2003
_chemical_formula_sum 'C19 H18 Fe'
_chemical_formula_weight 302.18
_chemical_name_systematic
; 
? 
;
_space_group_IT_number 2
_symmetry_cell_setting triclinic
_symmetry_space_group_name_Hall '-P 1'
_symmetry_space_group_name_H-M 'P -1'
_atom_sites_solution_hydrogens geom
_atom_sites_solution_primary direct
_atom_sites_solution_secondary difmap
_audit_creation_method SHELXL-97
_cell_angle_alpha 107.38(4)
_cell_angle_beta 91.75(5)
_cell_angle_gamma 103.08(5)
_cell_formula_units_Z 4
_cell_length_a 10.055(7)
_cell_length_b 11.047(6)
_cell_length_c 14.409(8)
_cell_measurement_temperature 186(2)
_cell_volume 1479.5(16)
_computing_structure_refinement 'SHELXL-97 (Sheldrick, 1997)'
_computing_structure_solution 'SHELXS-97 (Sheldrick, 1990)'
_diffrn_ambient_temperature 186(2)
_diffrn_measured_fraction_theta_full 0.942
_diffrn_measured_fraction_theta_max 0.942
_diffrn_radiation_monochromator graphite
_diffrn_radiation_source 'fine-focus sealed tube'
_diffrn_radiation_type MoK\a
_diffrn_radiation_wavelength 0.71073
_diffrn_reflns_av_R_equivalents 0.0291
_diffrn_reflns_av_sigmaI/netI 0.0504
_diffrn_reflns_limit_h_max 9
_diffrn_reflns_limit_h_min 0
_diffrn_reflns_limit_k_max 12
_diffrn_reflns_limit_k_min -13
_diffrn_reflns_limit_l_max 17
_diffrn_reflns_limit_l_min -17
_diffrn_reflns_number 5076
_diffrn_reflns_theta_full 25.00
_diffrn_reflns_theta_max 25.00
_diffrn_reflns_theta_min 1.99
_exptl_absorpt_coefficient_mu 1.006
_exptl_absorpt_correction_T_max 0.8846
_exptl_absorpt_correction_T_min 0.5395
_exptl_crystal_density_diffrn 1.357
_exptl_crystal_density_method 'not measured'
_exptl_crystal_F_000 632
_exptl_crystal_size_max 0.70
_exptl_crystal_size_mid 0.50
_exptl_crystal_size_min 0.13
_refine_diff_density_max 0.628
_refine_diff_density_min -0.738
_refine_diff_density_rms 0.096
_refine_ls_extinction_method none
_refine_ls_goodness_of_fit_ref 1.056
_refine_ls_hydrogen_treatment mixed
_refine_ls_matrix_type full
_refine_ls_number_parameters 406
_refine_ls_number_reflns 4904
_refine_ls_number_restraints 0
_refine_ls_restrained_S_all 1.056
_refine_ls_R_factor_all 0.0795
_refine_ls_R_factor_gt 0.0572
_refine_ls_shift/su_max 0.053
_refine_ls_shift/su_mean 0.004
_refine_ls_structure_factor_coef Fsqd
_refine_ls_weighting_details 'calc w=1/[\s^2^(Fo^2^)+(0.0771P)^2^+1.8366P] where P=(Fo^2^+2Fc^2^)/3'
_refine_ls_weighting_scheme calc
_refine_ls_wR_factor_gt 0.1365
_refine_ls_wR_factor_ref 0.1521
_reflns_number_gt 3751
_reflns_number_total 4904
_reflns_threshold_expression >2sigma(I)
_cod_data_source_file b209285a.txt
_cod_data_source_block d
_cod_depositor_comments
;
The following automatic conversions were performed:
'_symmetry_cell_setting' value 'Triclinic' changed to 'triclinic'
according to '/home/saulius/struct/CIF-dictionaries/cif_core.dic'
dictionary named 'cif_core.dic' version 2.4.1 from 2010-06-29.

Automatic conversion script
Id: cif_fix_enum 1527 2010-12-29 10:47:43Z saulius 
;
_cod_original_cell_volume 1479.5(14)
_cod_original_sg_symbol_H-M P-1
_cod_database_code 7151362

loop_
_symmetry_equiv_pos_as_xyz
'x, y, z'
'-x, -y, -z'

loop_
_atom_site_label
_atom_site_type_symbol
_atom_site_fract_x
_atom_site_fract_y
_atom_site_fract_z
_atom_site_U_iso_or_equiv
_atom_site_adp_type
_atom_site_occupancy
_atom_site_symmetry_multiplicity
_atom_site_calc_flag
_atom_site_refinement_flags
_atom_site_disorder_assembly
_atom_site_disorder_group
Fe1 Fe 0.77062(7) 0.17456(6) 0.64964(5) 0.0305(2) Uani 1 1 d . . .
Fe2 Fe 0.35694(6) 0.54322(6) 0.66813(4) 0.0272(2) Uani 1 1 d . . .
C1A C 0.6475(6) 0.2103(5) 0.5518(4) 0.0504(14) Uani 1 1 d . . .
H1A H 0.6139 0.1537 0.4867 0.060 Uiso 1 1 d R . .
C2A C 0.7694(7) 0.3098(6) 0.5799(5) 0.0584(17) Uani 1 1 d . . .
H2A H 0.8342 0.3327 0.5366 0.070 Uiso 1 1 d R . .
C3A C 0.7809(6) 0.3690(5) 0.6811(5) 0.0512(15) Uani 1 1 d . . .
H3A H 0.8546 0.4398 0.7195 0.061 Uiso 1 1 d R . .
C4A C 0.6649(5) 0.3078(4) 0.7187(3) 0.0349(11) Uani 1 1 d . . .
C5A C 0.5793(5) 0.2066(4) 0.6370(3) 0.0343(10) Uani 1 1 d . . .
C1B C 0.7492(5) -0.0120(5) 0.6524(5) 0.0493(14) Uani 1 1 d . . .
H1B H 0.6640 -0.0772 0.6416 0.059 Uiso 1 1 d R . .
C2B C 0.8330(6) 0.0104(5) 0.5792(4) 0.0467(13) Uani 1 1 d . . .
H2B H 0.8155 -0.0366 0.5105 0.056 Uiso 1 1 d R . .
C3B C 0.9490(5) 0.1151(5) 0.6264(4) 0.0476(13) Uani 1 1 d . . .
H3B H 1.0233 0.1512 0.5946 0.057 Uiso 1 1 d R . .
C4B C 0.9344(6) 0.1555(6) 0.7267(4) 0.0507(14) Uani 1 1 d . . .
H4B H 0.9979 0.2248 0.7758 0.061 Uiso 1 1 d R . .
C5B C 0.8119(6) 0.0785(6) 0.7428(4) 0.0508(14) Uani 1 1 d . . .
H5B H 0.7768 0.0853 0.8049 0.061 Uiso 1 1 d R . .
C1C C 0.1960(5) 0.4360(5) 0.5651(4) 0.0402(12) Uani 1 1 d . . .
H1A' H 0.1830 0.4406 0.5001 0.048 Uiso 1 1 d R . .
C2C C 0.2641(5) 0.3524(4) 0.5942(4) 0.0438(13) Uani 1 1 d . . .
H2A' H 0.3058 0.2898 0.5517 0.053 Uiso 1 1 d R . .
C3C C 0.2617(5) 0.3752(4) 0.6958(4) 0.0403(12) Uani 1 1 d . . .
H3A' H 0.3004 0.3319 0.7345 0.048 Uiso 1 1 d R . .
C4C C 0.1898(5) 0.4758(4) 0.7319(3) 0.0377(11) Uani 1 1 d . . .
C5C C 0.1484(5) 0.5144(4) 0.6500(3) 0.0344(11) Uani 1 1 d . . .
C1D C 0.4428(5) 0.7337(4) 0.6789(3) 0.0365(11) Uani 1 1 d . . .
H1B' H 0.3949 0.7956 0.6693 0.044 Uiso 1 1 d R . .
C2D C 0.5007(5) 0.6489(4) 0.6062(3) 0.0357(11) Uani 1 1 d . . .
H2B' H 0.4990 0.6439 0.5385 0.043 Uiso 1 1 d R . .
C3D C 0.5628(5) 0.5740(5) 0.6513(4) 0.0372(11) Uani 1 1 d . . .
H3B' H 0.6097 0.5089 0.6191 0.045 Uiso 1 1 d R . .
C4D C 0.5415(5) 0.6108(5) 0.7509(4) 0.0406(12) Uani 1 1 d . . .
H4B' H 0.5721 0.5757 0.7987 0.049 Uiso 1 1 d R . .
C5D C 0.4682(5) 0.7098(5) 0.7683(3) 0.0403(12) Uani 1 1 d . . .
H5B' H 0.4402 0.7531 0.8300 0.048 Uiso 1 1 d R . .
C1 C 0.4551(5) 0.1247(5) 0.6489(4) 0.0471(13) Uani 1 1 d . . .
C2 C 0.3543(5) 0.0694(5) 0.6734(5) 0.0551(16) Uani 1 1 d . . .
C3 C 0.2381(7) 0.0171(6) 0.7192(6) 0.072(2) Uani 1 1 d . . .
H3A'' H 0.1525 0.0288 0.6913 0.087 Uiso 1 1 calc R . .
H3B'' H 0.2284 -0.0776 0.7077 0.087 Uiso 1 1 calc R . .
C4 C 0.2625(7) 0.0863(8) 0.8218(6) 0.080(2) Uani 1 1 d . . .
H4A H 0.1796 0.0583 0.8529 0.097 Uiso 1 1 calc R . .
H4B'' H 0.2760 0.1810 0.8312 0.097 Uiso 1 1 calc R . .
C5 C 0.3857(9) 0.0664(8) 0.8742(5) 0.094(3) Uani 1 1 d . . .
H5A H 0.3575 -0.0181 0.8875 0.113 Uiso 1 1 calc R . .
H5B'' H 0.4578 0.0589 0.8290 0.113 Uiso 1 1 calc R . .
C6 C 0.4473(9) 0.1685(10) 0.9669(6) 0.105(3) Uani 1 1 d . . .
H6A H 0.5289 0.1448 0.9894 0.126 Uiso 1 1 calc R . .
H6B H 0.3805 0.1624 1.0154 0.126 Uiso 1 1 calc R . .
C7 C 0.4933(11) 0.3162(9) 0.9728(5) 0.112(4) Uani 1 1 d . . .
H7A H 0.4112 0.3512 0.9709 0.134 Uiso 1 1 calc R . .
H7B H 0.5503 0.3669 1.0355 0.134 Uiso 1 1 calc R . .
C8 C 0.5747(7) 0.3329(7) 0.8887(4) 0.0657(17) Uani 1 1 d . . .
C9 C 0.6272(6) 0.3314(5) 0.8157(4) 0.0469(13) Uani 1 1 d . . .
C11 C 0.0701(5) 0.6104(5) 0.6606(4) 0.0379(11) Uani 1 1 d . A .
C12 C 0.0016(5) 0.6883(5) 0.6878(4) 0.0417(12) Uani 1 1 d . . .
C13A C -0.074(3) 0.789(3) 0.7518(14) 0.034(5) Uani 0.50 1 d P A 1
H13A H -0.0485 0.8712 0.7354 0.041 Uiso 0.50 1 calc PR A 1
H13B H -0.1746 0.7530 0.7344 0.041 Uiso 0.50 1 calc PR A 1
C14A C -0.043(2) 0.8187(19) 0.8586(17) 0.076(7) Uani 0.50 1 d P A 1
H14A H 0.0573 0.8428 0.8758 0.091 Uiso 0.50 1 calc PR A 1
H14B H -0.0797 0.8939 0.8940 0.091 Uiso 0.50 1 calc PR A 1
C15A C -0.1070(14) 0.7022(13) 0.8889(10) 0.070(4) Uani 0.50 1 d P A 1
H15A H -0.0976 0.6221 0.8383 0.084 Uiso 0.50 1 calc PR A 1
H15B H -0.2063 0.6968 0.8924 0.084 Uiso 0.50 1 calc PR A 1
C16A C -0.0444(15) 0.7060(18) 0.9853(9) 0.067(4) Uani 0.50 1 d P A 1
H16A H -0.1024 0.6339 1.0043 0.080 Uiso 0.50 1 calc PR A 1
H16B H -0.0505 0.7889 1.0341 0.080 Uiso 0.50 1 calc PR A 1
C17A C 0.101(2) 0.696(2) 0.9946(13) 0.073(5) Uani 0.50 1 d P A 1
H17A H 0.1198 0.6717 1.0536 0.087 Uiso 0.50 1 calc PR A 1
H17B H 0.1650 0.7806 0.9998 0.087 Uiso 0.50 1 calc PR A 1
C13B C -0.087(4) 0.771(4) 0.7177(17) 0.040(5) Uani 0.50 1 d P A 2
H13C H -0.1766 0.7346 0.6772 0.048 Uiso 0.50 1 calc PR A 2
H13D H -0.0463 0.8593 0.7139 0.048 Uiso 0.50 1 calc PR A 2
C14B C -0.1030(17) 0.7738(15) 0.8315(13) 0.051(4) Uani 0.50 1 d P A 2
H14C H -0.1635 0.8318 0.8593 0.061 Uiso 0.50 1 calc PR A 2
H14D H -0.1488 0.6846 0.8317 0.061 Uiso 0.50 1 calc PR A 2
C15B C 0.0365(16) 0.8222(14) 0.8997(11) 0.061(4) Uani 0.50 1 d P A 2
H15C H 0.1074 0.7914 0.8592 0.074 Uiso 0.50 1 calc PR A 2
H15D H 0.0621 0.9190 0.9194 0.074 Uiso 0.50 1 calc PR A 2
C16B C 0.046(2) 0.7853(15) 0.9885(11) 0.080(5) Uani 0.50 1 d P A 2
H16C H -0.0245 0.8156 1.0293 0.096 Uiso 0.50 1 calc PR A 2
H16D H 0.1368 0.8345 1.0254 0.096 Uiso 0.50 1 calc PR A 2
C17B C 0.030(3) 0.6387(18) 0.9777(15) 0.082(7) Uani 0.50 1 d P A 2
H17C H 0.0603 0.6287 1.0405 0.099 Uiso 0.50 1 calc PR A 2
H17D H -0.0670 0.5897 0.9581 0.099 Uiso 0.50 1 calc PR A 2
C18 C 0.1174(8) 0.5887(7) 0.9013(5) 0.079(2) Uani 1 1 d . . .
C19 C 0.1554(6) 0.5332(5) 0.8285(4) 0.0486(13) Uani 1 1 d . A .

loop_
_atom_site_aniso_label
_atom_site_aniso_U_11
_atom_site_aniso_U_22
_atom_site_aniso_U_33
_atom_site_aniso_U_23
_atom_site_aniso_U_13
_atom_site_aniso_U_12
Fe1 0.0304(4) 0.0259(4) 0.0373(4) 0.0117(3) 0.0091(3) 0.0076(3)
Fe2 0.0284(4) 0.0251(3) 0.0278(3) 0.0086(3) 0.0071(3) 0.0053(3)
C1A 0.081(4) 0.052(3) 0.032(3) 0.017(2) 0.008(3) 0.038(3)
C2A 0.075(4) 0.051(3) 0.076(4) 0.042(3) 0.048(3) 0.034(3)
C3A 0.047(3) 0.027(3) 0.085(4) 0.021(3) 0.026(3) 0.011(2)
C4A 0.040(3) 0.023(2) 0.043(3) 0.0096(19) 0.012(2) 0.0105(19)
C5A 0.032(3) 0.034(2) 0.041(3) 0.015(2) 0.003(2) 0.013(2)
C1B 0.031(3) 0.035(3) 0.089(4) 0.029(3) 0.006(3) 0.008(2)
C2B 0.050(3) 0.038(3) 0.050(3) 0.003(2) -0.001(3) 0.022(2)
C3B 0.028(3) 0.053(3) 0.065(4) 0.020(3) 0.014(2) 0.013(2)
C4B 0.040(3) 0.053(3) 0.056(3) 0.010(3) -0.005(3) 0.015(3)
C5B 0.058(4) 0.060(4) 0.051(3) 0.027(3) 0.013(3) 0.034(3)
C1C 0.036(3) 0.036(3) 0.039(3) 0.006(2) 0.008(2) -0.004(2)
C2C 0.041(3) 0.026(2) 0.054(3) 0.001(2) 0.020(2) 0.000(2)
C3C 0.042(3) 0.031(2) 0.056(3) 0.022(2) 0.022(2) 0.011(2)
C4C 0.039(3) 0.034(2) 0.044(3) 0.017(2) 0.019(2) 0.008(2)
C5C 0.027(3) 0.032(2) 0.046(3) 0.017(2) 0.008(2) 0.0021(19)
C1D 0.038(3) 0.028(2) 0.043(3) 0.012(2) 0.007(2) 0.005(2)
C2D 0.032(3) 0.038(3) 0.035(2) 0.014(2) 0.010(2) 0.000(2)
C3D 0.026(3) 0.034(3) 0.046(3) 0.006(2) 0.008(2) 0.006(2)
C4D 0.036(3) 0.043(3) 0.041(3) 0.015(2) -0.002(2) 0.006(2)
C5D 0.042(3) 0.040(3) 0.032(2) 0.004(2) 0.005(2) 0.007(2)
C1 0.033(3) 0.035(3) 0.070(4) 0.009(3) -0.004(3) 0.012(2)
C2 0.019(3) 0.039(3) 0.105(5) 0.019(3) 0.003(3) 0.008(2)
C3 0.049(4) 0.048(4) 0.123(6) 0.024(4) 0.022(4) 0.019(3)
C4 0.065(5) 0.085(5) 0.106(6) 0.055(5) 0.036(4) 0.012(4)
C5 0.152(8) 0.112(6) 0.065(5) 0.049(5) 0.045(5) 0.093(6)
C6 0.092(6) 0.151(9) 0.092(6) 0.074(6) 0.027(5) 0.019(6)
C7 0.210(10) 0.135(7) 0.034(3) 0.029(4) 0.056(5) 0.120(8)
C8 0.081(5) 0.078(4) 0.044(3) 0.012(3) 0.011(3) 0.042(4)
C9 0.052(3) 0.052(3) 0.038(3) 0.007(2) 0.007(2) 0.026(3)
C11 0.029(3) 0.042(3) 0.045(3) 0.023(2) 0.005(2) 0.001(2)
C12 0.025(3) 0.037(3) 0.065(3) 0.024(2) 0.000(2) 0.000(2)
C13A 0.030(9) 0.029(9) 0.046(16) 0.009(12) 0.001(11) 0.014(7)
C14A 0.063(16) 0.037(10) 0.102(18) -0.009(10) 0.022(12) 0.001(9)
C15A 0.058(8) 0.070(9) 0.077(9) 0.005(7) 0.016(7) 0.028(7)
C16A 0.061(10) 0.081(11) 0.052(8) 0.000(7) 0.013(7) 0.035(9)
C17A 0.086(15) 0.081(15) 0.055(9) 0.019(10) 0.034(10) 0.028(10)
C13B 0.039(9) 0.037(12) 0.044(15) 0.013(12) -0.004(10) 0.010(8)
C14B 0.054(11) 0.033(9) 0.071(11) 0.018(8) 0.034(9) 0.015(7)
C15B 0.065(11) 0.043(7) 0.061(9) -0.005(6) 0.005(7) 0.014(7)
C16B 0.092(13) 0.067(10) 0.067(9) 0.005(8) 0.038(9) 0.010(10)
C17B 0.13(2) 0.062(12) 0.073(12) 0.033(10) 0.074(14) 0.027(12)
C18 0.120(6) 0.099(5) 0.056(4) 0.044(4) 0.048(4) 0.070(5)
C19 0.058(4) 0.056(3) 0.048(3) 0.029(3) 0.025(3) 0.027(3)

loop_
_atom_type_symbol
_atom_type_description
_atom_type_scat_dispersion_real
_atom_type_scat_dispersion_imag
_atom_type_scat_source
C C 0.0033 0.0016 'International Tables Vol C Tables 4.2.6.8 and 6.1.1.4'
H H 0.0000 0.0000 'International Tables Vol C Tables 4.2.6.8 and 6.1.1.4'
Fe Fe 0.3463 0.8444 'International Tables Vol C Tables 4.2.6.8 and 6.1.1.4'

loop_
_geom_angle_atom_site_label_1
_geom_angle_atom_site_label_2
_geom_angle_atom_site_label_3
_geom_angle
_geom_angle_site_symmetry_1
_geom_angle_site_symmetry_3
_geom_angle_publ_flag
C5B Fe1 C1A 153.8(3) . . ?
C5B Fe1 C3A 127.8(2) . . ?
C1A Fe1 C3A 68.0(2) . . ?
C5B Fe1 C1B 40.5(2) . . ?
C1A Fe1 C1B 119.6(2) . . ?
C3A Fe1 C1B 166.0(2) . . ?
C5B Fe1 C2A 164.8(3) . . ?
C1A Fe1 C2A 40.3(2) . . ?
C3A Fe1 C2A 40.1(2) . . ?
C1B Fe1 C2A 153.0(3) . . ?
C5B Fe1 C2B 68.2(2) . . ?
C1A Fe1 C2B 108.0(2) . . ?
C3A Fe1 C2B 151.8(2) . . ?
C1B Fe1 C2B 40.6(2) . . ?
C2A Fe1 C2B 118.6(2) . . ?
C5B Fe1 C4B 40.2(2) . . ?
C1A Fe1 C4B 164.6(2) . . ?
C3A Fe1 C4B 108.0(2) . . ?
C1B Fe1 C4B 67.8(2) . . ?
C2A Fe1 C4B 127.2(3) . . ?
C2B Fe1 C4B 68.0(2) . . ?
C5B Fe1 C5A 119.3(2) . . ?
C1A Fe1 C5A 41.1(2) . . ?
C3A Fe1 C5A 68.9(2) . . ?
C1B Fe1 C5A 108.4(2) . . ?
C2A Fe1 C5A 68.7(2) . . ?
C2B Fe1 C5A 127.7(2) . . ?
C4B Fe1 C5A 153.0(2) . . ?
C5B Fe1 C4A 108.3(2) . . ?
C1A Fe1 C4A 68.9(2) . . ?
C3A Fe1 C4A 40.66(19) . . ?
C1B Fe1 C4A 128.4(2) . . ?
C2A Fe1 C4A 68.3(2) . . ?
C2B Fe1 C4A 166.4(2) . . ?
C4B Fe1 C4A 118.5(2) . . ?
C5A Fe1 C4A 41.43(19) . . ?
C5B Fe1 C3B 67.8(2) . . ?
C1A Fe1 C3B 127.3(2) . . ?
C3A Fe1 C3B 117.9(2) . . ?
C1B Fe1 C3B 68.1(2) . . ?
C2A Fe1 C3B 107.7(2) . . ?
C2B Fe1 C3B 40.8(2) . . ?
C4B Fe1 C3B 40.1(2) . . ?
C5A Fe1 C3B 165.7(2) . . ?
C4A Fe1 C3B 151.5(2) . . ?
C5D Fe2 C4D 40.9(2) . . ?
C5D Fe2 C1C 153.9(2) . . ?
C4D Fe2 C1C 164.3(2) . . ?
C5D Fe2 C2C 163.8(2) . . ?
C4D Fe2 C2C 126.3(2) . . ?
C1C Fe2 C2C 40.6(2) . . ?
C5D Fe2 C4C 106.5(2) . . ?
C4D Fe2 C4C 117.5(2) . . ?
C1C Fe2 C4C 69.2(2) . . ?
C2C Fe2 C4C 68.7(2) . . ?
C5D Fe2 C1D 40.74(19) . . ?
C4D Fe2 C1D 68.7(2) . . ?
C1C Fe2 C1D 120.0(2) . . ?
C2C Fe2 C1D 154.3(2) . . ?
C4C Fe2 C1D 126.68(19) . . ?
C5D Fe2 C5C 118.4(2) . . ?
C4D Fe2 C5C 152.6(2) . . ?
C1C Fe2 C5C 41.21(19) . . ?
C2C Fe2 C5C 69.0(2) . . ?
C4C Fe2 C5C 41.57(19) . . ?
C1D Fe2 C5C 107.63(19) . . ?
C5D Fe2 C3C 126.0(2) . . ?
C4D Fe2 C3C 106.2(2) . . ?
C1C Fe2 C3C 68.7(2) . . ?
C2C Fe2 C3C 40.4(2) . . ?
C4C Fe2 C3C 41.26(18) . . ?
C1D Fe2 C3C 164.38(19) . . ?
C5C Fe2 C3C 69.6(2) . . ?
C5D Fe2 C2D 68.3(2) . . ?
C4D Fe2 C2D 68.3(2) . . ?
C1C Fe2 C2D 109.0(2) . . ?
C2C Fe2 C2D 120.1(2) . . ?
C4C Fe2 C2D 165.29(19) . . ?
C1D Fe2 C2D 40.60(18) . . ?
C5C Fe2 C2D 127.55(19) . . ?
C3C Fe2 C2D 152.88(19) . . ?
C5D Fe2 C3D 68.2(2) . . ?
C4D Fe2 C3D 40.29(19) . . ?
C1C Fe2 C3D 127.75(19) . . ?
C2C Fe2 C3D 108.3(2) . . ?
C4C Fe2 C3D 151.8(2) . . ?
C1D Fe2 C3D 68.4(2) . . ?
C5C Fe2 C3D 165.67(19) . . ?
C3C Fe2 C3D 118.0(2) . . ?
C2D Fe2 C3D 40.64(19) . . ?
C2A C1A C5A 108.7(5) . . ?
C2A C1A Fe1 70.1(3) . . ?
C5A C1A Fe1 70.0(3) . . ?
C3A C2A C1A 108.6(5) . . ?
C3A C2A Fe1 69.9(3) . . ?
C1A C2A Fe1 69.6(3) . . ?
C2A C3A C4A 108.9(5) . . ?
C2A C3A Fe1 70.0(3) . . ?
C4A C3A Fe1 70.0(3) . . ?
C3A C4A C9 131.3(5) . . ?
C3A C4A C5A 107.3(4) . . ?
C9 C4A C5A 121.4(4) . . ?
C3A C4A Fe1 69.3(3) . . ?
C9 C4A Fe1 126.5(4) . . ?
C5A C4A Fe1 69.3(3) . . ?
C1 C5A C1A 131.3(5) . . ?
C1 C5A C4A 122.2(4) . . ?
C1A C5A C4A 106.4(4) . . ?
C1 C5A Fe1 125.8(3) . . ?
C1A C5A Fe1 68.9(3) . . ?
C4A C5A Fe1 69.3(3) . . ?
C5B C1B C2B 108.0(5) . . ?
C5B C1B Fe1 69.5(3) . . ?
C2B C1B Fe1 69.9(3) . . ?
C1B C2B C3B 107.4(5) . . ?
C1B C2B Fe1 69.5(3) . . ?
C3B C2B Fe1 69.9(3) . . ?
C4B C3B C2B 107.7(5) . . ?
C4B C3B Fe1 69.7(3) . . ?
C2B C3B Fe1 69.3(3) . . ?
C5B C4B C3B 108.5(5) . . ?
C5B C4B Fe1 69.4(3) . . ?
C3B C4B Fe1 70.2(3) . . ?
C4B C5B C1B 108.4(5) . . ?
C4B C5B Fe1 70.5(3) . . ?
C1B C5B Fe1 70.0(3) . . ?
C2C C1C C5C 108.4(4) . . ?
C2C C1C Fe2 69.7(3) . . ?
C5C C1C Fe2 69.6(3) . . ?
C3C C2C C1C 109.4(4) . . ?
C3C C2C Fe2 70.0(3) . . ?
C1C C2C Fe2 69.7(3) . . ?
C2C C3C C4C 107.6(4) . . ?
C2C C3C Fe2 69.6(3) . . ?
C4C C3C Fe2 69.2(3) . . ?
C19 C4C C3C 130.7(5) . . ?
C19 C4C C5C 121.4(4) . . ?
C3C C4C C5C 107.9(4) . . ?
C19 C4C Fe2 127.7(4) . . ?
C3C C4C Fe2 69.6(3) . . ?
C5C C4C Fe2 69.4(3) . . ?
C11 C5C C1C 131.2(4) . . ?
C11 C5C C4C 122.0(4) . . ?
C1C C5C C4C 106.7(4) . . ?
C11 C5C Fe2 128.4(3) . . ?
C1C C5C Fe2 69.2(3) . . ?
C4C C5C Fe2 69.0(3) . . ?
C5D C1D C2D 107.4(4) . . ?
C5D C1D Fe2 69.0(3) . . ?
C2D C1D Fe2 69.8(3) . . ?
C1D C2D C3D 108.2(4) . . ?
C1D C2D Fe2 69.6(3) . . ?
C3D C2D Fe2 70.0(3) . . ?
C4D C3D C2D 107.9(4) . . ?
C4D C3D Fe2 69.0(3) . . ?
C2D C3D Fe2 69.3(3) . . ?
C3D C4D C5D 108.1(4) . . ?
C3D C4D Fe2 70.7(3) . . ?
C5D C4D Fe2 69.3(3) . . ?
C1D C5D C4D 108.4(4) . . ?
C1D C5D Fe2 70.3(3) . . ?
C4D C5D Fe2 69.7(3) . . ?
C2 C1 C5A 169.7(6) . . ?
C1 C2 C3 170.6(7) . . ?
C4 C3 C2 107.8(6) . . ?
C3 C4 C5 114.7(6) . . ?
C6 C5 C4 116.7(7) . . ?
C5 C6 C7 121.1(7) . . ?
C8 C7 C6 111.1(6) . . ?
C9 C8 C7 171.6(8) . . ?
C8 C9 C4A 167.8(7) . . ?
C12 C11 C5C 166.9(5) . . ?
C11 C12 C13B 175.6(16) . . ?
C11 C12 C13A 164.1(10) . . ?
C13B C12 C13A 17.0(15) . . ?
C14A C13A C12 114(2) . . ?
C15A C14A C13A 110.0(19) . . ?
C14A C15A C16A 113.4(15) . . ?
C15A C16A C17A 119.0(13) . . ?
C16A C17A C18 106.5(14) . . ?
C12 C13B C14B 103(2) . . ?
C15B C14B C13B 114.5(16) . . ?
C16B C15B C14B 120.1(15) . . ?
C15B C16B C17B 118.2(13) . . ?
C18 C17B C16B 106.9(12) . . ?
C19 C18 C17B 163.5(14) . . ?
C19 C18 C17A 163.0(11) . . ?
C17B C18 C17A 30.9(8) . . ?
C18 C19 C4C 170.8(6) . . ?

loop_
_geom_bond_atom_site_label_1
_geom_bond_atom_site_label_2
_geom_bond_distance
_geom_bond_site_symmetry_2
_geom_bond_publ_flag
Fe1 C5B 2.029(5) . ?
Fe1 C1A 2.030(5) . ?
Fe1 C3A 2.035(5) . ?
Fe1 C1B 2.036(5) . ?
Fe1 C2A 2.036(5) . ?
Fe1 C2B 2.041(5) . ?
Fe1 C4B 2.043(5) . ?
Fe1 C5A 2.046(5) . ?
Fe1 C4A 2.045(5) . ?
Fe1 C3B 2.049(5) . ?
Fe2 C5D 2.026(5) . ?
Fe2 C4D 2.031(5) . ?
Fe2 C1C 2.039(5) . ?
Fe2 C2C 2.039(5) . ?
Fe2 C4C 2.040(5) . ?
Fe2 C1D 2.043(5) . ?
Fe2 C5C 2.044(5) . ?
Fe2 C3C 2.045(5) . ?
Fe2 C2D 2.046(4) . ?
Fe2 C3D 2.055(5) . ?
C1A C2A 1.402(8) . ?
C1A C5A 1.431(7) . ?
C2A C3A 1.398(8) . ?
C3A C4A 1.418(7) . ?
C4A C9 1.423(7) . ?
C4A C5A 1.447(7) . ?
C5A C1 1.415(7) . ?
C1B C5B 1.407(8) . ?
C1B C2B 1.414(8) . ?
C2B C3B 1.425(7) . ?
C3B C4B 1.403(8) . ?
C4B C5B 1.398(8) . ?
C1C C2C 1.414(7) . ?
C1C C5C 1.437(7) . ?
C2C C3C 1.410(7) . ?
C3C C4C 1.439(6) . ?
C4C C19 1.434(7) . ?
C4C C5C 1.449(7) . ?
C5C C11 1.434(7) . ?
C1D C5D 1.416(7) . ?
C1D C2D 1.418(6) . ?
C2D C3D 1.424(7) . ?
C3D C4D 1.407(7) . ?
C4D C5D 1.419(7) . ?
C1 C2 1.181(7) . ?
C2 C3 1.450(8) . ?
C3 C4 1.431(10) . ?
C4 C5 1.523(10) . ?
C5 C6 1.474(12) . ?
C6 C7 1.567(12) . ?
C7 C8 1.516(9) . ?
C8 C9 1.189(8) . ?
C11 C12 1.205(7) . ?
C12 C13B 1.40(4) . ?
C12 C13A 1.57(3) . ?
C13A C14A 1.48(3) . ?
C14A C15A 1.50(2) . ?
C15A C16A 1.493(19) . ?
C16A C17A 1.49(3) . ?
C17A C18 1.55(2) . ?
C13B C14B 1.64(3) . ?
C14B C15B 1.57(2) . ?
C15B C16B 1.46(2) . ?
C16B C17B 1.55(2) . ?
C17B C18 1.483(19) . ?
C18 C19 1.170(7) . ?
